data_4000106
_journal_name_full 'Chemistry of Materials'
_journal_year 2001
_chemical_formula_sum 'C27 H28 Co3 O26'
_chemical_formula_weight 945.28
_space_group_IT_number 179
_symmetry_cell_setting hexagonal
_symmetry_space_group_name_Hall 'P 65 2 (0 0 1)'
_symmetry_space_group_name_H-M 'P 65 2 2'
_atom_sites_solution_hydrogens geom
_atom_sites_solution_primary direct
_atom_sites_solution_secondary difmap
_cell_angle_alpha 90.00
_cell_angle_beta 90.00
_cell_angle_gamma 120.00
_cell_formula_units_Z 6
_cell_length_a 16.7265(2)
_cell_length_b 16.7265(2)
_cell_length_c 20.5822(4)
_cell_measurement_reflns_used ?
_cell_measurement_temperature 296(2)
_cell_measurement_theta_max ?
_cell_measurement_theta_min ?
_cell_volume 4986.92(13)
_diffrn_ambient_temperature 296(2)
_diffrn_detector_area_resol_mean ?
_diffrn_measurement_device_type ?
_diffrn_measurement_method '\w scans'
_diffrn_radiation_monochromator graphite
_diffrn_radiation_source 'fine-focus sealed tube'
_diffrn_radiation_type MoK\a
_diffrn_radiation_wavelength 0.71073
_diffrn_reflns_av_R_equivalents 0.0661
_diffrn_reflns_av_sigmaI/netI 0.0336
_diffrn_reflns_limit_h_max 10
_diffrn_reflns_limit_h_min -22
_diffrn_reflns_limit_k_max 21
_diffrn_reflns_limit_k_min -21
_diffrn_reflns_limit_l_max 27
_diffrn_reflns_limit_l_min -26
_diffrn_reflns_number 34961
_diffrn_reflns_theta_max 29.79
_diffrn_reflns_theta_min 1.41
_diffrn_standards_decay_% 0
_diffrn_standards_interval_count 0
_diffrn_standards_interval_time 0
_diffrn_standards_number 0
_exptl_absorpt_coefficient_mu 1.589
_exptl_absorpt_correction_T_max ?
_exptl_absorpt_correction_T_min ?
_exptl_absorpt_correction_type none
_exptl_absorpt_process_details ?
_exptl_crystal_colour violet
_exptl_crystal_density_diffrn 1.889
_exptl_crystal_density_meas ?
_exptl_crystal_density_method 'not measured'
_exptl_crystal_description parallelepi
_exptl_crystal_F_000 2874
_exptl_crystal_size_max 0.00
_exptl_crystal_size_mid 0.00
_exptl_crystal_size_min 0.00
_refine_ls_abs_structure_details 'Flack H D (1983), Acta Cryst. A39, 876-881'
_refine_ls_abs_structure_Flack -0.002(11)
_refine_ls_extinction_coef 0.0064(3)
_refine_ls_extinction_expression Fc^*^=kFc[1+0.001xFc^2^\l^3^/sin(2\q)]^-1/4^
_refine_ls_extinction_method SHELXL
_refine_ls_goodness_of_fit_ref 1.008
_refine_ls_hydrogen_treatment mixed
_refine_ls_matrix_type full
_refine_ls_number_parameters 281
_refine_ls_number_reflns 4519
_refine_ls_number_restraints 11
_refine_ls_restrained_S_all 1.012
_refine_ls_R_factor_all 0.0351
_refine_ls_R_factor_gt 0.0298
_refine_ls_shift/su_max 0.001
_refine_ls_shift/su_mean 0.000
_refine_ls_structure_factor_coef Fsqd
_refine_ls_weighting_details 'calc w=1/[\s^2^(Fo^2^)+(0.0532P)^2^+0.0000P] where P=(Fo^2^+2Fc^2^)/3'
_refine_ls_weighting_scheme calc
_refine_ls_wR_factor_gt 0.0766
_refine_ls_wR_factor_ref 0.0788
_reflns_number_gt 3994
_reflns_number_total 4519
_reflns_threshold_expression >2sigma(I)
_cod_depositor_comments
;
The following automatic conversions were performed:
'_symmetry_cell_setting' value 'Hexagonal' changed to 'hexagonal'
according to '/home/saulius/struct/CIF-dictionaries/cif_core.dic'
dictionary named 'cif_core.dic' version 2.4.1 from 2010-06-29.

Automatic conversion script
Id: cif_fix_enum 1527 2010-12-29 10:47:43Z saulius 
;
_cod_original_sg_symbol_H-M P6(5)22
_cod_database_code 4000106

loop_
_symmetry_equiv_pos_as_xyz
'x, y, z'
'-y, x-y, z+2/3'
'-x+y, -x, z+1/3'
'-x, -y, z+1/2'
'y, -x+y, z+1/6'
'x-y, x, z+5/6'
'y, x, -z+2/3'
'x-y, -y, -z'
'-x, -x+y, -z+1/3'
'-y, -x, -z+1/6'
'-x+y, y, -z+1/2'
'x, x-y, -z+5/6'

loop_
_atom_site_label
_atom_site_type_symbol
_atom_site_fract_x
_atom_site_fract_y
_atom_site_fract_z
_atom_site_U_iso_or_equiv
_atom_site_adp_type
_atom_site_occupancy
_atom_site_symmetry_multiplicity
_atom_site_calc_flag
_atom_site_refinement_flags
_atom_site_disorder_assembly
_atom_site_disorder_group
Co1 Co 0.25536(2) 0.0000 0.0000 0.02395(10) Uani 1 2 d S . .
Co2 Co 0.613670(18) 0.676891(18) -0.017461(16) 0.02781(9) Uani 1 1 d . . .
O1 O 0.68424(10) 0.82611(10) -0.00658(9) 0.0317(3) Uani 1 1 d . . .
O2 O 0.76070(10) 0.75505(10) -0.02752(8) 0.0326(3) Uani 1 1 d . . .
O3 O 0.10568(9) -0.07532(10) -0.00128(8) 0.0306(3) Uani 1 1 d . . .
O4 O 0.46102(10) 0.44555(11) -0.00313(10) 0.0422(4) Uani 1 1 d . . .
O5 O 0.60522(11) 0.55190(10) -0.02440(10) 0.0410(4) Uani 1 1 d . . .
O6 O 0.37215(11) 0.52415(11) -0.01714(11) 0.0444(5) Uani 1 1 d . . .
H6 H 0.4148 0.5145 -0.0243 0.067 Uiso 1 1 calc R . .
O7 O 0.48651(11) 0.66690(11) -0.00316(10) 0.0469(5) Uani 1 1 d . . .
O8 O 0.49524(11) 0.08404(10) -0.00411(10) 0.0408(4) Uani 1 1 d . . .
O9 O 0.38233(10) 0.11564(10) 0.01376(9) 0.0325(4) Uani 1 1 d . . .
OW1 O 0.26838(12) 0.02287(12) -0.10128(8) 0.0374(4) Uani 1 1 d D . .
HW1A H 0.240(2) 0.047(2) -0.1145(15) 0.070 Uiso 1 1 d D . .
HW1B H 0.253(2) -0.023(2) -0.1206(16) 0.070 Uiso 1 1 d D . .
OW2 O 0.59573(14) 0.67773(14) -0.11995(10) 0.0495(5) Uani 1 1 d D . .
HW2A H 0.619(2) 0.7241(19) -0.1348(18) 0.070 Uiso 1 1 d D . .
HW2B H 0.556(2) 0.635(2) -0.1363(17) 0.070 Uiso 1 1 d D . .
OW3 O 0.63819(16) 0.67912(14) 0.08214(9) 0.0545(5) Uani 1 1 d D . .
HW3A H 0.610(2) 0.629(2) 0.1086(16) 0.070 Uiso 1 1 d D . .
HW3B H 0.636(2) 0.720(2) 0.1040(17) 0.070 Uiso 1 1 d D . .
C1 C 0.84925(12) 0.91698(12) -0.00563(10) 0.0209(4) Uani 1 1 d . . .
C2 C 0.01557(12) 0.08280(12) 0.00581(9) 0.0219(4) Uani 1 1 d . . .
H2 H 0.0711 0.1381 0.0098 0.026 Uiso 1 1 calc R . .
C3 C 0.01577(15) 0.0000 0.0000 0.0203(5) Uani 1 2 d S . .
C4 C 0.84920(16) 1.0000 0.0000 0.0229(6) Uani 1 2 d S . .
H4 H 0.7936 1.0000 0.0000 0.028 Uiso 1 2 calc SR . .
C5 C 0.76050(13) 0.82847(12) -0.01352(10) 0.0236(4) Uani 1 1 d . . .
C6 C 0.10554(16) 0.0000 0.0000 0.0241(6) Uani 1 2 d S . .
C7 C 0.57350(13) 0.39943(13) -0.00600(9) 0.0214(4) Uani 1 1 d . . .
C8 C 0.66682(13) 0.42725(13) -0.00370(10) 0.0227(4) Uani 1 1 d . . .
H8 H 0.7109 0.4897 -0.0056 0.027 Uiso 1 1 calc R . .
C9 C 0.69434(12) 0.36116(13) 0.00141(9) 0.0213(4) Uani 1 1 d . . .
C10 C 0.62814(13) 0.26749(13) 0.00229(10) 0.0223(4) Uani 1 1 d . . .
H10 H 0.6465 0.2234 0.0036 0.027 Uiso 1 1 calc R . .
C11 C 0.53443(13) 0.23973(13) 0.00124(9) 0.0205(4) Uani 1 1 d . . .
C12 C 0.50713(13) 0.30615(12) -0.00259(9) 0.0217(4) Uani 1 1 d . . .
H12 H 0.4447 0.2880 -0.0029 0.026 Uiso 1 1 calc R . .
C13 C 0.54494(14) 0.47141(13) -0.01167(10) 0.0244(4) Uani 1 1 d . . .
C14 C 0.40447(13) 0.61030(14) -0.00651(10) 0.0245(4) Uani 1 1 d . . .
C15 C 0.46464(13) 0.13936(13) 0.00379(10) 0.0230(4) Uani 1 1 d . . .
OW4 O 0.84957(17) 0.66238(14) 0.00866(13) 0.0583(6) Uani 1 1 d D . .
HW4A H 0.835(2) 0.694(2) -0.0059(18) 0.070 Uiso 1 1 d D . .
HW4B H 0.829(2) 0.627(2) 0.0363(15) 0.070 Uiso 1 1 d D . .

loop_
_atom_site_aniso_label
_atom_site_aniso_U_11
_atom_site_aniso_U_22
_atom_site_aniso_U_33
_atom_site_aniso_U_23
_atom_site_aniso_U_13
_atom_site_aniso_U_12
Co1 0.01516(13) 0.01632(18) 0.0407(2) 0.00112(16) 0.00056(8) 0.00816(9)
Co2 0.01590(14) 0.01556(13) 0.05031(18) 0.00352(12) 0.00064(11) 0.00662(11)
O1 0.0165(7) 0.0206(7) 0.0566(9) 0.0038(7) -0.0004(7) 0.0081(6)
O2 0.0217(7) 0.0162(6) 0.0571(9) -0.0021(7) 0.0000(7) 0.0073(6)
O3 0.0196(7) 0.0199(7) 0.0544(9) 0.0030(7) 0.0013(6) 0.0114(6)
O4 0.0253(8) 0.0288(8) 0.0807(13) 0.0158(9) 0.0152(9) 0.0197(7)
O5 0.0260(8) 0.0154(7) 0.0816(13) 0.0055(8) 0.0051(8) 0.0103(6)
O6 0.0249(8) 0.0236(8) 0.0907(15) -0.0017(9) -0.0008(9) 0.0168(7)
O7 0.0163(7) 0.0258(8) 0.0994(15) -0.0062(9) 0.0028(9) 0.0111(6)
O8 0.0237(8) 0.0175(7) 0.0797(13) 0.0002(8) 0.0076(8) 0.0092(6)
O9 0.0162(6) 0.0187(7) 0.0572(10) -0.0002(7) 0.0014(7) 0.0046(6)
OW1 0.0430(10) 0.0372(9) 0.0394(8) 0.0028(7) 0.0024(7) 0.0256(8)
OW2 0.0403(11) 0.0373(10) 0.0562(11) 0.0092(9) -0.0113(9) 0.0084(8)
OW3 0.0712(13) 0.0365(10) 0.0484(10) 0.0132(9) 0.0068(10) 0.0214(10)
C1 0.0164(8) 0.0159(9) 0.0293(9) 0.0008(7) -0.0002(7) 0.0073(7)
C2 0.0175(8) 0.0158(9) 0.0309(9) 0.0015(7) 0.0018(7) 0.0071(7)
C3 0.0145(9) 0.0181(12) 0.0295(13) 0.0019(10) 0.0010(5) 0.0090(6)
C4 0.0161(9) 0.0214(13) 0.0331(14) 0.0014(11) 0.0007(5) 0.0107(6)
C5 0.0168(9) 0.0178(9) 0.0325(10) 0.0043(8) -0.0001(7) 0.0060(7)
C6 0.0181(9) 0.0216(13) 0.0338(14) 0.0024(11) 0.0012(6) 0.0108(7)
C7 0.0192(9) 0.0172(8) 0.0309(9) 0.0004(7) 0.0007(8) 0.0115(8)
C8 0.0155(9) 0.0141(8) 0.0353(10) 0.0005(8) 0.0010(8) 0.0050(7)
C9 0.0150(9) 0.0186(9) 0.0307(9) 0.0018(7) 0.0014(7) 0.0086(7)
C10 0.0184(9) 0.0174(9) 0.0330(9) 0.0003(7) -0.0006(8) 0.0104(7)
C11 0.0170(9) 0.0143(8) 0.0284(9) -0.0016(7) -0.0005(7) 0.0066(7)
C12 0.0154(8) 0.0152(8) 0.0339(9) 0.0013(7) 0.0012(8) 0.0070(7)
C13 0.0233(9) 0.0169(9) 0.0347(10) 0.0002(8) -0.0002(8) 0.0113(8)
C14 0.0206(9) 0.0215(9) 0.0342(11) 0.0029(8) 0.0020(8) 0.0127(8)
C15 0.0192(9) 0.0125(8) 0.0322(10) 0.0011(7) 0.0010(8) 0.0041(7)
OW4 0.0511(13) 0.0411(12) 0.0881(17) 0.0014(11) -0.0202(12) 0.0271(10)
